data_2006477
loop_
_publ_author_name
'Jones, Peter G.'
'Ku\'s, Piotr'

_publ_section_title
;
 2,13-Dithia[3]metacyclo[3](2,3)naphthalenophane and
 2,13-Dithia[3]metacyclo[3](1,7)naphthalenophane
;
_journal_issue 9
_journal_name_full 'Acta Crystallographica Section C'
_journal_page_first 1307
_journal_page_last 1310
_journal_paper_doi 10.1107/S0108270197003946
_journal_volume 53
_journal_year 1997
_chemical_formula_sum 'C20 H18 S2'
_chemical_formula_weight 322.46
_chemical_name_systematic
;
 2,13-Dithia[3]metacyclo[3](1,7)-naphthalenophane
;
_space_group_IT_number 14
_symmetry_cell_setting monoclinic
_symmetry_space_group_name_Hall '-P 2yn'
_symmetry_space_group_name_H-M 'P 1 21/n 1'
_audit_creation_method SHELXL
_cell_angle_alpha 90.00
_cell_angle_beta 101.28(2)
_cell_angle_gamma 90.00
_cell_formula_units_Z 4
_cell_length_a 8.846(2)
_cell_length_b 13.178(3)
_cell_length_c 13.876(3)
_cell_measurement_reflns_used 59
_cell_measurement_temperature 173(2)
_cell_measurement_theta_max 11.5
_cell_measurement_theta_min 4.5
_cell_volume 1586.3(6)
_computing_cell_refinement XSCANS
_computing_data_collection 'XSCANS (Fait, 1991)'
_computing_data_reduction XSCANS
_computing_molecular_graphics 'XP (Siemens, 1994)'
_computing_publication_material SHELXL93
_computing_structure_refinement 'SHELXL93 (Sheldrick, 1993)'
_computing_structure_solution 'SHELXS86 (Sheldrick, 1990)'
_diffrn_ambient_temperature 173(2)
_diffrn_measurement_device 'Siemens P4'
_diffrn_measurement_method \w_scans
_diffrn_radiation_monochromator graphite
_diffrn_radiation_source 'fine-focus sealed tube'
_diffrn_radiation_type MoK\a
_diffrn_radiation_wavelength 0.71073
_diffrn_reflns_av_R_equivalents 0.0256
_diffrn_reflns_av_sigmaI/netI 0.0725
_diffrn_reflns_limit_h_max 10
_diffrn_reflns_limit_h_min 0
_diffrn_reflns_limit_k_max 1
_diffrn_reflns_limit_k_min -15
_diffrn_reflns_limit_l_max 16
_diffrn_reflns_limit_l_min -16
_diffrn_reflns_number 3132
_diffrn_reflns_theta_max 25.00
_diffrn_reflns_theta_min 3.02
_diffrn_standards_decay_% 0
_diffrn_standards_interval_count 247
_diffrn_standards_number 3
_exptl_absorpt_coefficient_mu 0.329
_exptl_absorpt_correction_type none
_exptl_crystal_colour colourless
_exptl_crystal_density_diffrn 1.350
_exptl_crystal_density_method 'not measured'
_exptl_crystal_description plate
_exptl_crystal_F_000 680
_exptl_crystal_size_max 0.80
_exptl_crystal_size_mid 0.25
_exptl_crystal_size_min 0.08
_refine_diff_density_max 0.671
_refine_diff_density_min -0.379
_refine_ls_extinction_method none
_refine_ls_goodness_of_fit_all 0.921
_refine_ls_goodness_of_fit_obs 1.064
_refine_ls_hydrogen_treatment 'H atoms riding: see text'
_refine_ls_matrix_type full
_refine_ls_number_parameters 199
_refine_ls_number_reflns 2792
_refine_ls_number_restraints 0
_refine_ls_restrained_S_all 0.921
_refine_ls_restrained_S_obs 1.064
_refine_ls_R_factor_all 0.0900
_refine_ls_R_factor_obs .0513
_refine_ls_shift/esd_max 0.000
_refine_ls_shift/esd_mean 0.000
_refine_ls_structure_factor_coef Fsqd
_refine_ls_weighting_details 'w = 1/[\s^2^(Fo^2^)+(0.0671P)^2^] where P=(Fo^2^+2Fc^2^)/3'
_refine_ls_weighting_scheme calc
_refine_ls_wR_factor_all 0.1273
_refine_ls_wR_factor_obs .1147
_reflns_number_observed 1766
_reflns_number_total 2792
_reflns_observed_criterion >2sigma(I)
_cod_data_source_file fg1295.cif
_cod_data_source_block 2
_cod_original_sg_symbol_H-M 'P 21/n'
_cod_database_code 2006477

loop_
_symmetry_equiv_pos_as_xyz
'x, y, z'
'-x+1/2, y+1/2, -z+1/2'
'-x, -y, -z'
'x-1/2, -y-1/2, z-1/2'

loop_
_atom_site_aniso_label
_atom_site_aniso_U_11
_atom_site_aniso_U_22
_atom_site_aniso_U_33
_atom_site_aniso_U_12
_atom_site_aniso_U_13
_atom_site_aniso_U_23
C1 .043(2) .038(2) .047(2) -.0050(18) -.0057(18) .0026(18)
S2 .0359(5) .0399(5) .0565(6) .0086(4) .0056(4) .0097(5)
C3 .052(2) .033(2) .050(2) -.0010(18) .0153(19) .0074(17)
C4 .040(2) .0283(18) .040(2) .0003(16) .0142(17) .0098(16)
C5 .050(2) .0294(19) .046(2) -.0035(17) .0151(19) .0113(17)
C6 .078(3) .0301(19) .039(2) .012(2) .023(2) .0106(17)
C6' .053(2) .0194(16) .0260(18) .0019(16) .0091(16) .0047(14)
C7 .080(3) .0277(19) .032(2) .001(2) .008(2) .0025(16)
C8 .072(3) .0302(19) .033(2) -.005(2) -.002(2) -.0007(17)
C9 .047(2) .0305(19) .035(2) -.0021(16) .0020(17) .0058(16)
C10 .036(2) .0261(17) .0317(19) -.0003(15) .0034(15) .0088(15)
C10' .050(2) .0209(17) .0290(18) .0044(16) -.0015(16) .0048(14)
C11 .055(2) .0242(18) .0307(19) .0040(17) .0098(18) .0011(15)
C12 .036(2) .0305(18) .0351(19) .0002(16) -.0010(16) .0031(16)
S13 .0497(6) .0297(5) .0322(5) -.0019(4) .0016(4) .0024(4)
C14 .037(2) .046(2) .032(2) .0014(17) .0064(16) -.0016(17)
C15 .0371(19) .0344(18) .0248(17) .0021(16) .0066(15) -.0062(15)
C16 .037(2) .043(2) .0305(19) .0099(18) .0079(16) -.0031(17)
C17 .056(2) .0301(19) .0332(19) .0143(18) .0049(18) .0003(16)
C18 .048(2) .0277(18) .0281(18) -.0015(17) .0039(16) -.0054(15)
C19 .038(2) .0314(18) .0229(17) -.0006(16) -.0004(15) -.0040(14)
C20 .041(2) .0278(18) .0267(17) .0052(16) .0002(15) -.0035(14)

loop_
_atom_site_label
_atom_site_fract_x
_atom_site_fract_y
_atom_site_fract_z
_atom_site_U_iso_or_equiv
_atom_site_thermal_displace_type
_atom_site_calc_flag
_atom_site_refinement_flags
_atom_site_occupancy
_atom_site_disorder_group
_atom_site_type_symbol
C1 .0991(4) .4128(3) .1183(3) .0445(10) Uani d . 1 . C
H1A .0611 .3461 .1359 .053 Uiso calc R 1 . H
H1B .0532 .4260 .0484 .053 Uiso calc R 1 . H
S2 .03350(11) .50952(7) .19302(8) .0446(3) Uani d . 1 . S
C3 .1074(4) .4605(3) .3168(3) .0442(10) Uani d . 1 . C
H3A .0189 .4423 .3474 .053 Uiso calc R 1 . H
H3B .1663 .3975 .3113 .053 Uiso calc R 1 . H
C4 .2086(4) .5329(2) .3828(3) .0354(8) Uani d . 1 . C
C5 .1575(5) .5794(3) .4612(3) .0409(9) Uani d . 1 . C
H5 .0549 .5681 .4699 .049 Uiso calc R 1 . H
C6 .2541(5) .6415(3) .5262(3) .0475(10) Uani d . 1 . C
H6 .2187 .6708 .5802 .057 Uiso calc R 1 . H
C6' .4069(4) .6615(2) .5122(2) .0327(8) Uani d . 1 . C
C7 .5079(5) .7235(3) .5783(3) .0468(10) Uani d . 1 . C
H7 .4738 .7529 .6328 .056 Uiso calc R 1 . H
C8 .6533(5) .7414(3) .5650(3) .0468(10) Uani d . 1 . C
H8 .7216 .7818 .6108 .056 Uiso calc R 1 . H
C9 .7026(4) .6998(3) .4831(2) .0385(9) Uani d . 1 . C
H9 .8040 .7147 .4742 .046 Uiso calc R 1 . H
C10 .6114(4) .6391(2) .4156(2) .0317(8) Uani d . 1 . C
C10' .4567(4) .6167(2) .4301(2) .0345(8) Uani d . 1 . C
C11 .3564(4) .5530(2) .3675(2) .0366(9) Uani d . 1 . C
H11 .3898 .5227 .3132 .044 Uiso calc R 1 . H
C12 .6685(4) .6002(3) .3286(2) .0350(8) Uani d . 1 . C
H12A .6368 .5286 .3164 .042 Uiso calc R 1 . H
H12B .7825 .6032 .3413 .042 Uiso calc R 1 . H
S13 .58950(11) .67682(7) .22060(6) .0381(3) Uani d . 1 . S
C14 .6024(4) .5896(3) .1199(2) .0386(9) Uani d . 1 . C
H14A .5598 .6229 .0565 .046 Uiso calc R 1 . H
H14B .7120 .5736 .1209 .046 Uiso calc R 1 . H
C15 .5152(4) .4924(3) .1280(2) .0320(8) Uani d . 1 . C
C16 .5930(4) .4023(3) .1558(2) .0365(8) Uani d . 1 . C
H16 .7021 .3997 .1647 .044 Uiso calc R 1 . H
C17 .5100(4) .3163(3) .1705(2) .0403(9) Uani d . 1 . C
H17 .5633 .2546 .1889 .048 Uiso calc R 1 . H
C18 .3520(4) .3186(3) .1588(2) .0351(8) Uani d . 1 . C
H18 .2976 .2593 .1709 .042 Uiso calc R 1 . H
C19 .2721(4) .4077(2) .1294(2) .0316(8) Uani d . 1 . C
C20 .3551(4) .4929(2) .1130(2) .0326(8) Uani d . 1 . C
H20 .3011 .5535 .0910 .039 Uiso calc R 1 . H

loop_
_atom_type_symbol
_atom_type_description
_atom_type_scat_dispersion_real
_atom_type_scat_dispersion_imag
_atom_type_scat_source
C C 0.0033 0.0016 'International Tables Vol C Tables 4.2.6.8 and 6.1.1.4'
H H 0.0000 0.0000 'International Tables Vol C Tables 4.2.6.8 and 6.1.1.4'
S S 0.1246 0.1234 'International Tables Vol C Tables 4.2.6.8 and 6.1.1.4'

loop_
_geom_angle_atom_site_label_1
_geom_angle_atom_site_label_2
_geom_angle_atom_site_label_3
_geom_angle
_geom_angle_publ_flag
C19 C1 S2 113.9(2) y
C1 S2 C3 101.15(17) y
C4 C3 S2 114.2(2) y
C11 C4 C5 119.4(3) ?
C11 C4 C3 119.9(3) y
C5 C4 C3 120.7(3) ?
C6 C5 C4 121.0(4) ?
C5 C6 C6' 120.1(4) ?
C7 C6' C10' 120.2(3) ?
C7 C6' C6 121.0(3) ?
C10' C6' C6 118.7(3) ?
C8 C7 C6' 120.6(4) ?
C7 C8 C9 119.7(4) ?
C10 C9 C8 123.2(4) ?
C9 C10 C10' 118.0(3) ?
C9 C10 C12 120.6(3) ?
C10' C10 C12 121.4(3) y
C11 C10' C6' 119.2(3) ?
C11 C10' C10 122.6(3) y
C6' C10' C10 118.3(3) ?
C4 C11 C10' 121.6(3) ?
C10 C12 S13 109.9(2) y
C12 S13 C14 102.02(16) y
C15 C14 S13 111.5(2) y
C16 C15 C20 118.7(3) ?
C16 C15 C14 120.9(3) ?
C20 C15 C14 120.3(3) y
C17 C16 C15 119.4(3) ?
C18 C17 C16 121.3(3) ?
C17 C18 C19 120.0(3) ?
C20 C19 C18 118.5(3) ?
C20 C19 C1 120.4(3) y
C18 C19 C1 121.0(3) ?
C19 C20 C15 121.9(3) y

loop_
_geom_bond_atom_site_label_1
_geom_bond_atom_site_label_2
_geom_bond_site_symmetry_2
_geom_bond_distance
_geom_bond_publ_flag
C1 C19 . 1.509(5) y
C1 S2 . 1.809(4) y
S2 C3 . 1.832(4) y
C3 C4 . 1.493(5) y
C4 C11 . 1.390(5) y
C4 C5 . 1.399(5) ?
C5 C6 . 1.383(5) ?
C6 C6' . 1.427(5) ?
C6' C7 . 1.410(5) ?
C6' C10' . 1.427(5) ?
C7 C8 . 1.355(6) ?
C8 C9 . 1.405(5) ?
C9 C10 . 1.369(5) ?
C10 C10' . 1.452(5) y
C10 C12 . 1.487(5) y
C10' C11 . 1.395(5) y
C12 S13 . 1.828(3) y
S13 C14 . 1.830(4) y
C14 C15 . 1.511(5) y
C15 C16 . 1.388(5) ?
C15 C20 . 1.391(5) y
C16 C17 . 1.387(5) ?
C17 C18 . 1.375(5) ?
C18 C19 . 1.390(5) ?
C19 C20 . 1.384(5) y

loop_
_geom_torsion_atom_site_label_1
_geom_torsion_atom_site_label_2
_geom_torsion_atom_site_label_3
_geom_torsion_atom_site_label_4
_geom_torsion
_geom_torsion_publ_flag
C19 C1 S2 C3 -66.4(3) y
C1 S2 C3 C4 124.1(3) y
S2 C3 C4 C11 -72.3(4) y
S2 C3 C4 C5 109.0(3) ?
C11 C4 C5 C6 -2.9(5) ?
C3 C4 C5 C6 175.9(3) ?
C4 C5 C6 C6' 1.9(5) ?
C5 C6 C6' C7 -179.1(3) ?
C5 C6 C6' C10' 0.2(5) ?
C10' C6' C7 C8 0.1(5) ?
C6 C6' C7 C8 179.4(3) ?
C6' C7 C8 C9 1.6(5) ?
C7 C8 C9 C10 -1.6(5) ?
C8 C9 C10 C10' -0.1(5) ?
C8 C9 C10 C12 177.9(3) ?
C7 C6' C10' C11 177.9(3) ?
C6 C6' C10' C11 -1.4(4) ?
C7 C6' C10' C10 -1.7(4) ?
C6 C6' C10' C10 178.9(3) ?
C9 C10 C10' C11 -177.9(3) ?
C12 C10 C10' C11 4.1(5) y
C9 C10 C10' C6' 1.8(4) ?
C12 C10 C10' C6' -176.3(3) ?
C5 C4 C11 C10' 1.6(5) ?
C3 C4 C11 C10' -177.2(3) y
C6' C10' C11 C4 0.5(5) ?
C10 C10' C11 C4 -179.9(3) y
C9 C10 C12 S13 -100.3(3) ?
C10' C10 C12 S13 77.7(3) y
C10 C12 S13 C14 -157.0(2) y
C12 S13 C14 C15 57.7(3) y
S13 C14 C15 C16 -107.3(3) ?
S13 C14 C15 C20 69.0(4) y
C20 C15 C16 C17 -1.7(5) ?
C14 C15 C16 C17 174.7(3) ?
C15 C16 C17 C18 -0.6(5) ?
C16 C17 C18 C19 1.7(5) ?
C17 C18 C19 C20 -0.4(5) ?
C17 C18 C19 C1 -178.6(3) ?
S2 C1 C19 C20 -55.8(4) y
S2 C1 C19 C18 122.3(3) ?
C18 C19 C20 C15 -1.9(5) ?
C1 C19 C20 C15 176.3(3) y
C16 C15 C20 C19 3.0(5) ?
C14 C15 C20 C19 -173.4(3) y

loop_
_cod_related_entry_id
_cod_related_entry_database
_cod_related_entry_code
1 ChemSpider 21137549
